data_4511360
loop_
_publ_author_name
'Imaz, Inhar'
'Thillet, Anthony'
'Sutter, Jean-Pascal'

_publ_section_title
;
 Charge-Assisted Hydrogen-Bonded Assemblage of an Anionic
 {M(C2O4)4}4-Building Unit and Organic Cations:&#x00A0; A Versatile
 Approach to Hybrid Supramolecular Architectures
;
_journal_issue 9
_journal_name_full 'Crystal Growth &amp; Design'
_journal_page_first 1753
_journal_paper_doi 10.1021/cg060905+
_journal_volume 7
_journal_year 2007
_chemical_formula_moiety '2(C8 O16 Zr), 4(C6 H10 N2), 7(H2 O)'
_chemical_formula_sum 'C40 H54 N8 O39 Zr2'
_chemical_formula_weight 1453.35
_chemical_name_systematic
;
 ?
;
_space_group_IT_number 2
_symmetry_cell_setting triclinic
_symmetry_space_group_name_Hall '-P 1'
_symmetry_space_group_name_H-M 'P -1'
_atom_sites_solution_hydrogens geom
_atom_sites_solution_primary direct
_atom_sites_solution_secondary difmap
_audit_creation_method SHELXL-97
_cell_angle_alpha 74.42(9)
_cell_angle_beta 83.32(1)
_cell_angle_gamma 72.45(7)
_cell_formula_units_Z 1
_cell_length_a 7.729(1)
_cell_length_b 11.696(1)
_cell_length_c 16.978(1)
_cell_measurement_temperature 293(2)
_cell_volume 1408.5(8)
_computing_cell_refinement 'DENZO-SMN (Otwinowski & Minor, 1997)'
_computing_data_collection 'KappaCCD Server Software (Nonius, 1997)'
_computing_data_reduction DENZO-SMN
_computing_molecular_graphics 'PLATON ( Spek, 1990) and Diamond 2.1e'
_computing_publication_material 'shelxl-97 (Sheldrick, 1997)'
_computing_structure_refinement 'shelxl-97 (Sheldrick, 1997)'
_computing_structure_solution 'shelxs-97 (Sheldrick, 1990)'
_diffrn_ambient_temperature 293(2)
_diffrn_measured_fraction_theta_full 0.998
_diffrn_measured_fraction_theta_max 0.998
_diffrn_radiation_monochromator graphite
_diffrn_radiation_source 'fine-focus sealed tube'
_diffrn_radiation_type MoK\a
_diffrn_radiation_wavelength 0.71073
_diffrn_reflns_av_R_equivalents 0.1369
_diffrn_reflns_av_sigmaI/netI 0.1082
_diffrn_reflns_limit_h_max 9
_diffrn_reflns_limit_h_min -9
_diffrn_reflns_limit_k_max 14
_diffrn_reflns_limit_k_min -14
_diffrn_reflns_limit_l_max 21
_diffrn_reflns_limit_l_min -21
_diffrn_reflns_number 35318
_diffrn_reflns_theta_full 26.37
_diffrn_reflns_theta_max 26.37
_diffrn_reflns_theta_min 2.49
_exptl_absorpt_coefficient_mu 0.487
_exptl_absorpt_correction_type empirical
_exptl_absorpt_process_details scalepack
_exptl_crystal_colour colorless
_exptl_crystal_density_diffrn 1.713
_exptl_crystal_density_method 'not measured'
_exptl_crystal_description prisme
_exptl_crystal_F_000 742
_exptl_crystal_size_max 0.5
_exptl_crystal_size_mid 0.32
_exptl_crystal_size_min 0.24
_refine_diff_density_max 0.829
_refine_diff_density_min -0.972
_refine_diff_density_rms 0.196
_refine_ls_extinction_method none
_refine_ls_goodness_of_fit_ref 1.147
_refine_ls_hydrogen_treatment mixed
_refine_ls_matrix_type full
_refine_ls_number_parameters 407
_refine_ls_number_reflns 5756
_refine_ls_number_restraints 54
_refine_ls_restrained_S_all 1.348
_refine_ls_R_factor_all 0.1310
_refine_ls_R_factor_gt 0.0674
_refine_ls_shift/su_max 0.000
_refine_ls_shift/su_mean 0.000
_refine_ls_structure_factor_coef Fsqd
_refine_ls_weighting_details 'calc w=1/[\s^2^(Fo^2^)+(0.0808P)^2^+2.9909P] where P=(Fo^2^+2Fc^2^)/3'
_refine_ls_weighting_scheme calc
_refine_ls_wR_factor_gt 0.1503
_refine_ls_wR_factor_ref 0.1881
_reflns_number_gt 3737
_reflns_number_total 5763
_reflns_threshold_expression >2sigma(I)
_cod_data_source_file cg060905%2Bsi20061211_093116.cif
_cod_data_source_block Compound_1e
_cod_original_cell_volume 1408.6(5)
_cod_original_sg_symbol_H-M P-1
_cod_database_code 4511360

loop_
_symmetry_equiv_pos_as_xyz
'x, y, z'
'-x, -y, -z'

loop_
_atom_site_label
_atom_site_type_symbol
_atom_site_fract_x
_atom_site_fract_y
_atom_site_fract_z
_atom_site_U_iso_or_equiv
_atom_site_adp_type
_atom_site_occupancy
_atom_site_symmetry_multiplicity
_atom_site_calc_flag
_atom_site_refinement_flags
Zr01 Zr 0.11700(10) 0.73419(7) 0.72831(4) 0.0178(2) Uani 1 1 d .
O2 O 0.2188(7) 1.0510(5) 0.5601(3) 0.0246(12) Uani 1 1 d .
O7 O 0.1159(8) 0.5381(5) 0.7686(3) 0.0288(13) Uani 1 1 d .
O14 O -0.1601(7) 0.8445(6) 0.6884(3) 0.0339(14) Uani 1 1 d .
O4 O 0.1721(7) 0.8681(5) 0.6158(3) 0.0255(12) Uani 1 1 d .
O3 O 0.1445(8) 1.0951(5) 0.7163(4) 0.0334(14) Uani 1 1 d .
O15 O -0.4519(8) 0.9144(6) 0.7240(4) 0.0461(17) Uani 1 1 d .
O1 O 0.1221(7) 0.9014(5) 0.7612(3) 0.0250(12) Uani 1 1 d .
O8 O 0.0918(8) 0.3738(5) 0.7312(4) 0.0355(14) Uani 1 1 d .
O13 O -0.0741(7) 0.7312(5) 0.8350(3) 0.0337(14) Uani 1 1 d .
O11 O 0.4055(7) 0.6625(5) 0.6956(3) 0.0300(13) Uani 1 1 d .
O5 O 0.0518(10) 0.5238(6) 0.5733(4) 0.0512(19) Uani 1 1 d .
O16 O -0.3543(8) 0.8011(7) 0.8857(4) 0.0520(19) Uani 1 1 d .
N1 N 0.0165(8) 1.2987(6) 0.5713(4) 0.0243(15) Uani 1 1 d .
H1A H 0.0743 1.2518 0.5375 0.036 Uiso 1 1 calc R
H1B H 0.0817 1.2794 0.6153 0.036 Uiso 1 1 calc R
H1C H 0.0016 1.3781 0.5459 0.036 Uiso 1 1 calc R
O12 O 0.2720(7) 0.6608(5) 0.8404(3) 0.0298(13) Uani 1 1 d .
N3 N 0.7066(10) 0.0590(7) 1.1120(4) 0.0375(18) Uani 1 1 d .
H3A H 0.7111 0.1107 1.1412 0.056 Uiso 1 1 calc R
H3B H 0.7831 -0.0150 1.1316 0.056 Uiso 1 1 calc R
H3C H 0.5942 0.0522 1.1150 0.056 Uiso 1 1 calc R
O10 O 0.6866(8) 0.5716(6) 0.7397(4) 0.0445(16) Uani 1 1 d .
O6 O 0.0756(9) 0.6739(5) 0.6230(3) 0.0351(14) Uani 1 1 d .
O9 O 0.5297(9) 0.5366(7) 0.8973(4) 0.060(2) Uani 1 1 d .
C4 C -0.1606(10) 1.2773(7) 0.5961(5) 0.0227(17) Uani 1 1 d .
C15 C -0.2946(11) 0.8572(8) 0.7398(5) 0.0297(19) Uani 1 1 d .
N4 N 0.8760(11) 0.3852(8) 0.8979(5) 0.055(2) Uani 1 1 d .
H4A H 0.9018 0.4034 0.8444 0.083 Uiso 1 1 calc R
H4B H 0.9698 0.3828 0.9248 0.083 Uiso 1 1 calc R
H4C H 0.7784 0.4427 0.9096 0.083 Uiso 1 1 calc R
C7 C 0.7581(11) 0.1069(9) 1.0264(5) 0.033(2) Uani 1 1 d .
C5 C -0.2747(11) 1.3394(9) 0.6479(6) 0.037(2) Uani 1 1 d .
C17 C 0.1457(10) 0.9971(7) 0.7045(5) 0.0215(17) Uani 1 1 d .
C8 C 0.7985(13) 0.2195(9) 1.0038(6) 0.042(2) Uani 1 1 d .
C18 C 0.1821(9) 0.9723(7) 0.6189(4) 0.0197(16) Uani 1 1 d .
C20 C 0.0950(10) 0.4831(7) 0.7165(5) 0.0237(17) Uani 1 1 d .
C13 C 0.5240(11) 0.6106(7) 0.7514(5) 0.0289(19) Uani 1 1 d .
C11 C 0.8398(12) 0.2641(9) 0.9228(6) 0.040(2) Uani 1 1 d .
C19 C 0.0715(11) 0.5646(8) 0.6295(5) 0.0287(19) Uani 1 1 d .
C16 C -0.2393(11) 0.7909(7) 0.8283(5) 0.0294(19) Uani 1 1 d .
C9 C 0.7593(12) 0.0395(9) 0.9703(6) 0.043(2) Uani 1 1 d .
C14 C 0.4392(12) 0.5995(7) 0.8373(5) 0.031(2) Uani 1 1 d .
C6 C -0.4356(13) 1.3113(11) 0.6737(7) 0.056(3) Uani 1 1 d .
H6 H -0.5142 1.3528 0.7093 0.067 Uiso 1 1 calc R
C10 C 0.8066(15) 0.0889(12) 0.8895(6) 0.056(3) Uani 1 1 d .
C12 C 0.8469(14) 0.1989(11) 0.8656(6) 0.052(3) Uani 1 1 d .
O3O O 0.6944(10) 0.8156(7) 1.1440(5) 0.068(2) Uani 1 1 d D
O2O O 0.6649(11) 0.6597(8) 1.0447(6) 0.107(3) Uani 1 1 d D
O1O O 0.984(2) 0.4662(14) 1.0221(9) 0.096(7) Uani 0.50 1 d PD
C2 C -0.3671(10) 1.1655(7) 0.5941(5) 0.0242(17) Uani 1 1 d .
C3 C -0.2064(10) 1.1913(7) 0.5668(4) 0.0210(16) Uani 1 1 d .
H3 H -0.1300 1.1521 0.5295 0.025 Uiso 1 1 calc R
C1 C -0.4834(12) 1.2223(10) 0.6478(6) 0.045(3) Uani 1 1 d .
H1 H -0.5911 1.2021 0.6665 0.054 Uiso 1 1 calc R
O4O O 0.3637(10) 1.2251(7) 0.4355(3) 0.058(2) Uani 1 1 d D
N2 N -0.4182(8) 1.0729(6) 0.5656(4) 0.0271(15) Uani 1 1 d .
H5 H -0.2436 1.3986 0.6659 0.100 Uiso 1 1 d .
H8 H 0.7873 0.2636 1.0421 0.100 Uiso 1 1 d .
H9 H 0.7298 -0.0352 0.9860 0.100 Uiso 1 1 d .
H10 H 0.8113 0.0457 0.8505 0.100 Uiso 1 1 d .
H12 H 0.8785 0.2298 0.8113 0.100 Uiso 1 1 d .
H4OB H 0.2929 1.2933 0.4560 0.050 Uiso 1 1 d D
H1OA H 1.0437 0.4020 0.9915 0.050 Uiso 0.50 1 d PD
H1OB H 1.0225 0.4389 1.0776 0.050 Uiso 0.50 1 d P
H4OA H 0.3253 1.2081 0.4862 0.050 Uiso 1 1 d D
H2OB H 0.7754 0.6760 1.0455 0.050 Uiso 1 1 d D
H2OA H 0.7600 0.6081 1.0176 0.192 Uiso 1 1 d D
H3OB H 0.7708 0.7407 1.1317 0.284 Uiso 1 1 d D
H3OA H 0.7846 0.7695 1.1840 0.096 Uiso 1 1 d D
H2A H -0.4393 1.0108 0.6066 0.050 Uiso 1 1 d .
H2B H -0.3165 1.0273 0.5314 0.050 Uiso 1 1 d .
H2C H -0.5494 1.111(8) 0.5438 0.050 Uiso 1 1 d .

loop_
_atom_site_aniso_label
_atom_site_aniso_U_11
_atom_site_aniso_U_22
_atom_site_aniso_U_33
_atom_site_aniso_U_23
_atom_site_aniso_U_13
_atom_site_aniso_U_12
Zr01 0.0244(4) 0.0164(4) 0.0141(4) -0.0032(3) 0.0010(3) -0.0091(3)
O2 0.029(3) 0.022(3) 0.021(3) 0.002(2) 0.003(2) -0.013(2)
O7 0.046(3) 0.024(3) 0.018(3) 0.001(2) -0.005(2) -0.016(3)
O14 0.028(3) 0.046(4) 0.023(3) 0.000(3) 0.000(2) -0.010(3)
O4 0.042(3) 0.017(3) 0.020(3) -0.007(2) 0.004(2) -0.012(2)
O3 0.048(4) 0.023(3) 0.033(3) -0.011(3) -0.006(3) -0.011(3)
O15 0.023(3) 0.054(4) 0.050(4) -0.003(3) -0.003(3) -0.001(3)
O1 0.034(3) 0.023(3) 0.019(3) -0.006(2) 0.003(2) -0.010(2)
O8 0.047(4) 0.017(3) 0.043(4) 0.002(3) -0.007(3) -0.016(3)
O13 0.030(3) 0.037(3) 0.023(3) 0.004(3) 0.003(2) -0.004(3)
O11 0.027(3) 0.037(3) 0.023(3) -0.006(3) 0.004(2) -0.008(3)
O5 0.105(6) 0.030(3) 0.034(4) -0.006(3) -0.014(4) -0.039(4)
O16 0.039(4) 0.067(5) 0.029(4) -0.002(3) 0.014(3) 0.002(3)
N1 0.029(4) 0.026(4) 0.024(4) -0.005(3) 0.001(3) -0.018(3)
O12 0.031(3) 0.033(3) 0.021(3) -0.008(2) -0.002(2) -0.002(3)
N3 0.039(4) 0.047(5) 0.023(4) -0.008(3) 0.001(3) -0.009(4)
O10 0.031(4) 0.052(4) 0.042(4) -0.009(3) -0.002(3) -0.001(3)
O6 0.070(4) 0.021(3) 0.021(3) 0.000(2) -0.009(3) -0.023(3)
O9 0.047(4) 0.073(5) 0.030(4) 0.004(4) -0.011(3) 0.016(4)
C4 0.023(4) 0.023(4) 0.024(4) -0.006(3) -0.004(3) -0.008(3)
C15 0.030(5) 0.031(5) 0.027(5) -0.007(4) 0.003(4) -0.009(4)
N4 0.058(6) 0.047(5) 0.036(5) 0.008(4) 0.001(4) 0.005(4)
C7 0.020(4) 0.051(6) 0.018(4) -0.008(4) 0.001(3) 0.002(4)
C5 0.032(5) 0.045(5) 0.044(6) -0.029(5) 0.002(4) -0.011(4)
C17 0.020(4) 0.020(4) 0.026(4) -0.004(3) -0.001(3) -0.010(3)
C8 0.045(6) 0.041(6) 0.030(5) -0.011(4) -0.011(4) 0.008(4)
C18 0.015(4) 0.025(4) 0.020(4) -0.005(3) -0.004(3) -0.007(3)
C20 0.019(4) 0.019(4) 0.032(5) -0.002(3) -0.003(3) -0.007(3)
C13 0.026(5) 0.023(4) 0.037(5) -0.010(4) -0.001(4) -0.005(4)
C11 0.035(5) 0.041(6) 0.034(5) -0.006(4) 0.004(4) 0.000(4)
C19 0.042(5) 0.027(4) 0.024(4) -0.006(4) 0.002(4) -0.021(4)
C16 0.032(5) 0.025(4) 0.030(5) -0.003(4) 0.003(4) -0.012(4)
C9 0.041(5) 0.057(6) 0.035(5) -0.024(5) 0.005(4) -0.014(5)
C14 0.039(5) 0.020(4) 0.032(5) -0.004(4) -0.001(4) -0.006(4)
C6 0.041(6) 0.081(8) 0.064(7) -0.054(7) 0.016(5) -0.018(5)
C10 0.056(7) 0.085(9) 0.035(6) -0.030(6) 0.009(5) -0.023(6)
C12 0.051(6) 0.080(8) 0.021(5) -0.009(5) 0.002(4) -0.015(6)
O3O 0.074(5) 0.057(5) 0.063(5) 0.013(4) -0.022(4) -0.021(4)
O2O 0.128(9) 0.085(7) 0.075(7) -0.002(6) 0.014(6) -0.005(6)
O1O 0.096(13) 0.114(17) 0.053(12) 0.046(10) -0.026(11) -0.044(12)
C2 0.024(4) 0.024(4) 0.026(4) -0.009(3) -0.001(3) -0.006(3)
C3 0.023(4) 0.023(4) 0.018(4) -0.006(3) -0.001(3) -0.007(3)
C1 0.033(5) 0.077(7) 0.044(6) -0.037(5) 0.013(4) -0.030(5)
O4O 0.077(5) 0.066(5) 0.029(4) 0.009(3) -0.010(3) -0.032(4)
N2 0.025(4) 0.029(4) 0.034(4) -0.012(3) -0.001(3) -0.013(3)

loop_
_atom_type_symbol
_atom_type_description
_atom_type_scat_dispersion_real
_atom_type_scat_dispersion_imag
_atom_type_scat_source
C C 0.0033 0.0016 'International Tables Vol C Tables 4.2.6.8 and 6.1.1.4'
N N 0.0061 0.0033 'International Tables Vol C Tables 4.2.6.8 and 6.1.1.4'
O O 0.0106 0.0060 'International Tables Vol C Tables 4.2.6.8 and 6.1.1.4'
Zr Zr -2.9673 0.5597 'International Tables Vol C Tables 4.2.6.8 and 6.1.1.4'
H H 0.0000 0.0000 'International Tables Vol C Tables 4.2.6.8 and 6.1.1.4'

loop_
_geom_angle_atom_site_label_1
_geom_angle_atom_site_label_2
_geom_angle_atom_site_label_3
_geom_angle
O6 Zr01 O1 140.3(2)
O6 Zr01 O11 83.5(2)
O1 Zr01 O11 100.0(2)
O6 Zr01 O12 139.2(2)
O1 Zr01 O12 77.0(2)
O11 Zr01 O12 71.0(2)
O6 Zr01 O13 121.6(2)
O1 Zr01 O13 79.6(2)
O11 Zr01 O13 141.1(2)
O12 Zr01 O13 71.1(2)
O6 Zr01 O4 71.56(19)
O1 Zr01 O4 71.47(18)
O11 Zr01 O4 74.3(2)
O12 Zr01 O4 127.3(2)
O13 Zr01 O4 138.6(2)
O6 Zr01 O7 71.00(19)
O1 Zr01 O7 148.4(2)
O11 Zr01 O7 85.9(2)
O12 Zr01 O7 75.7(2)
O13 Zr01 O7 76.8(2)
O4 Zr01 O7 139.16(19)
O6 Zr01 O14 74.4(2)
O1 Zr01 O14 84.0(2)
O11 Zr01 O14 148.5(2)
O12 Zr01 O14 139.4(2)
O13 Zr01 O14 70.4(2)
O4 Zr01 O14 77.6(2)
O7 Zr01 O14 107.1(2)
C20 O7 Zr01 119.8(5)
C15 O14 Zr01 121.2(5)
C18 O4 Zr01 120.6(5)
C17 O1 Zr01 120.5(5)
C16 O13 Zr01 121.5(5)
C13 O11 Zr01 120.8(5)
C14 O12 Zr01 119.8(5)
C19 O6 Zr01 121.6(5)
C5 C4 C3 121.6(7)
C5 C4 N1 120.3(7)
C3 C4 N1 118.1(7)
O15 C15 O14 126.2(8)
O15 C15 C16 121.2(8)
O14 C15 C16 112.6(7)
C9 C7 C8 122.4(8)
C9 C7 N3 118.6(9)
C8 C7 N3 119.0(8)
C4 C5 C6 118.5(8)
O3 C17 O1 125.4(7)
O3 C17 C18 121.9(7)
O1 C17 C18 112.7(6)
C11 C8 C7 117.7(9)
O2 C18 O4 125.2(7)
O2 C18 C17 120.2(7)
O4 C18 C17 114.6(6)
O8 C20 O7 126.0(7)
O8 C20 C19 120.1(7)
O7 C20 C19 113.9(6)
O10 C13 O11 126.0(8)
O10 C13 C14 121.3(8)
O11 C13 C14 112.7(7)
C8 C11 C12 121.8(10)
C8 C11 N4 118.0(9)
C12 C11 N4 120.2(9)
O5 C19 O6 125.2(8)
O5 C19 C20 121.0(7)
O6 C19 C20 113.8(7)
O16 C16 O13 125.9(8)
O16 C16 C15 119.9(8)
O13 C16 C15 114.2(7)
C7 C9 C10 116.9(9)
O9 C14 O12 125.0(8)
O9 C14 C13 120.8(8)
O12 C14 C13 114.2(7)
C5 C6 C1 121.5(9)
C12 C10 C9 122.0(9)
C10 C12 C11 119.2(9)
C1 C2 C3 122.5(7)
C1 C2 N2 117.9(7)
C3 C2 N2 119.5(7)
C2 C3 C4 118.1(7)
C2 C1 C6 117.7(8)

loop_
_geom_bond_atom_site_label_1
_geom_bond_atom_site_label_2
_geom_bond_distance
_geom_bond_site_symmetry_2
Zr01 O6 2.177(5) .
Zr01 O1 2.185(5) .
Zr01 O11 2.195(5) .
Zr01 O12 2.197(5) .
Zr01 O13 2.200(5) .
Zr01 O4 2.211(5) .
Zr01 O7 2.213(5) .
Zr01 O14 2.216(5) .
O2 C18 1.235(8) .
O7 C20 1.275(9) .
O14 C15 1.277(10) .
O4 C18 1.259(9) .
O3 C17 1.212(9) .
O15 C15 1.219(10) .
O1 C17 1.310(9) .
O8 C20 1.243(9) .
O13 C16 1.259(10) .
O11 C13 1.289(10) .
O5 C19 1.219(9) .
O16 C16 1.246(10) .
N1 C4 1.459(9) .
O12 C14 1.278(10) .
N3 C7 1.464(10) .
O10 C13 1.213(10) .
O6 C19 1.264(9) .
O9 C14 1.233(10) .
C4 C5 1.362(11) .
C4 C3 1.382(10) .
C15 C16 1.538(12) .
N4 C11 1.467(12) .
C7 C9 1.387(12) .
C7 C8 1.389(13) .
C5 C6 1.375(13) .
C17 C18 1.535(11) .
C8 C11 1.371(13) .
C20 C19 1.524(11) .
C13 C14 1.517(12) .
C11 C12 1.374(14) .
C9 C10 1.392(14) .
C6 C1 1.389(13) .
C10 C12 1.359(16) .
O1O O1O 1.00(3) 2_767
C2 C1 1.362(12) .
C2 C3 1.366(10) .
C2 N2 1.466(9) .
